data_7044876
loop_
_publ_author_name
'Hoof, S.'
'Sallmann, M.'
'Herwig, C.'
'Braun-Cula, B.'
'Limberg, C.'

_publ_section_title
;
 O2 activation at a trispyrazolylborato nickel(ii) malonato complex
;
_journal_name_full 'Dalton Transactions'
_journal_paper_doi 10.1039/C7DT04056C
_journal_year 2017
_chemical_formula_moiety 'C43 H43 B N6 Ni O4, C2 H3 N'
_chemical_formula_sum 'C45 H46 B N7 Ni O4'
_chemical_formula_weight 818.39
_chemical_name_systematic
; 
 ? 
;
_chemical_properties_physical Air-sensitive,Moisture-sensitive,Oxygen-sensitive
_space_group_IT_number 14
_symmetry_cell_setting monoclinic
_symmetry_space_group_name_Hall '-P 2ybc'
_symmetry_space_group_name_H-M 'P 1 21/c 1'
_atom_sites_solution_hydrogens geom
_atom_sites_solution_primary direct
_atom_sites_solution_secondary difmap
_audit_creation_method SHELXL-97
_audit_update_record
;
2017-10-25 deposited with the CCDC.
2017-11-20 downloaded from the CCDC.
;
_cell_angle_alpha 90.00
_cell_angle_beta 92.711(2)
_cell_angle_gamma 90.00
_cell_formula_units_Z 4
_cell_length_a 10.0918(5)
_cell_length_b 19.4765(11)
_cell_length_c 20.9089(12)
_cell_measurement_reflns_used 9767
_cell_measurement_temperature 90(2)
_cell_measurement_theta_max 28.92
_cell_measurement_theta_min 2.27
_cell_volume 4105.1(4)
_computing_cell_refinement 'Bruker SAINT'
_computing_data_collection 'Bruker APEX2'
_computing_data_reduction 'Bruker SAINT'
_computing_molecular_graphics 'Bruker SHELXTL'
_computing_publication_material 'Bruker SHELXTL'
_computing_structure_refinement 'SHELXL-97 (Sheldrick, 2008)'
_computing_structure_solution 'SHELXS-97 (Sheldrick, 2008)'
_diffrn_ambient_temperature 90(2)
_diffrn_measured_fraction_theta_full 0.999
_diffrn_measured_fraction_theta_max 0.901
_diffrn_measurement_device_type 'Bruker D8 VENTURE'
_diffrn_measurement_method '\f and \w scans'
_diffrn_radiation_monochromator graphite
_diffrn_radiation_source 'fine-focus sealed tube'
_diffrn_radiation_type MoK\a
_diffrn_radiation_wavelength 0.71073
_diffrn_reflns_av_R_equivalents 0.0481
_diffrn_reflns_av_sigmaI/netI 0.0357
_diffrn_reflns_limit_h_max 14
_diffrn_reflns_limit_h_min -13
_diffrn_reflns_limit_k_max 26
_diffrn_reflns_limit_k_min -26
_diffrn_reflns_limit_l_max 28
_diffrn_reflns_limit_l_min -27
_diffrn_reflns_number 87681
_diffrn_reflns_theta_full 25.00
_diffrn_reflns_theta_max 29.71
_diffrn_reflns_theta_min 2.27
_exptl_absorpt_coefficient_mu 0.525
_exptl_absorpt_correction_type none
_exptl_crystal_colour 'light blue'
_exptl_crystal_density_diffrn 1.324
_exptl_crystal_density_method 'not measured'
_exptl_crystal_description block
_exptl_crystal_F_000 1720
_exptl_crystal_recrystallization_method 'Re-crystallisation from solvent: acetonitrile'
_exptl_crystal_size_max 0.38
_exptl_crystal_size_mid 0.26
_exptl_crystal_size_min 0.24
_refine_diff_density_max 0.619
_refine_diff_density_min -0.445
_refine_diff_density_rms 0.066
_refine_ls_extinction_method none
_refine_ls_goodness_of_fit_ref 0.983
_refine_ls_hydrogen_treatment constr
_refine_ls_matrix_type full
_refine_ls_number_parameters 529
_refine_ls_number_reflns 10503
_refine_ls_number_restraints 0
_refine_ls_restrained_S_all 0.983
_refine_ls_R_factor_all 0.0595
_refine_ls_R_factor_gt 0.0382
_refine_ls_shift/su_max 0.001
_refine_ls_shift/su_mean 0.000
_refine_ls_structure_factor_coef Fsqd
_refine_ls_weighting_details 'calc w=1/[\s^2^(Fo^2^)+(0.1000P)^2^+0.0000P] where P=(Fo^2^+2Fc^2^)/3'
_refine_ls_weighting_scheme calc
_refine_ls_wR_factor_gt 0.1137
_refine_ls_wR_factor_ref 0.1303
_reflns_number_gt 8248
_reflns_number_total 10503
_reflns_threshold_expression >2sigma(I)
_cod_data_source_file c7dt04056c2.cif
_cod_data_source_block ms328
_cod_depositor_comments
;
The following automatic conversions were performed:

'_symmetry_cell_setting' value 'Monoclinic' changed to 'monoclinic'
according to
/home/data/users/saulius/crontab/automatic-downloads/rss-feeds/RSC/lib/dictionaries/cif_core.dic
dictionary named 'cif_core.dic' version 2.4.2 from 2011-04-26.

Automatic conversion script
Id: cif_fix_values 4973 2017-02-22 13:04:09Z antanas 
;
_cod_original_sg_symbol_H-M P21/c
_cod_database_code 7044876

loop_
_symmetry_equiv_pos_as_xyz
'x, y, z'
'-x, y+1/2, -z+1/2'
'-x, -y, -z'
'x, -y-1/2, z-1/2'

loop_
_atom_site_label
_atom_site_type_symbol
_atom_site_fract_x
_atom_site_fract_y
_atom_site_fract_z
_atom_site_U_iso_or_equiv
_atom_site_adp_type
_atom_site_occupancy
_atom_site_symmetry_multiplicity
_atom_site_calc_flag
_atom_site_refinement_flags
Ni1 Ni 0.452948(17) 0.374106(9) 0.251090(9) 0.01094(8) Uani 1 1 d .
O1 O 0.37162(10) 0.30216(6) 0.19525(5) 0.0150(2) Uani 1 1 d .
O2 O 0.36893(11) 0.21325(6) 0.12698(6) 0.0200(3) Uani 1 1 d .
O3 O 0.58780(10) 0.38872(6) 0.18635(5) 0.0139(2) Uani 1 1 d .
O4 O 0.70161(11) 0.37186(5) 0.09869(5) 0.0155(2) Uani 1 1 d .
N1 N 0.33465(12) 0.45573(7) 0.23025(6) 0.0134(3) Uani 1 1 d .
N2 N 0.29412(12) 0.49393(6) 0.28074(6) 0.0136(3) Uani 1 1 d .
N3 N 0.49703(13) 0.47384(6) 0.35333(6) 0.0132(3) Uani 1 1 d .
N4 N 0.56520(12) 0.42859(6) 0.31688(6) 0.0129(3) Uani 1 1 d .
N5 N 0.29547(12) 0.39920(7) 0.36226(6) 0.0128(3) Uani 1 1 d .
N6 N 0.34143(12) 0.34522(6) 0.32723(6) 0.0124(3) Uani 1 1 d .
C37 C 0.13386(17) 0.42287(9) 0.44704(8) 0.0216(4) Uani 1 1 d .
H37A H 0.1969 0.4526 0.4709 0.032 Uiso 1 1 calc R
H37B H 0.0842 0.3956 0.4771 0.032 Uiso 1 1 calc R
H37C H 0.0721 0.4511 0.4208 0.032 Uiso 1 1 calc R
C1 C 0.42630(15) 0.27145(8) 0.15038(7) 0.0134(3) Uani 1 1 d .
C2 C 0.24637(16) 0.18988(9) 0.15280(8) 0.0206(3) Uani 1 1 d .
H2A H 0.2376 0.2093 0.1961 0.025 Uiso 1 1 calc R
H2B H 0.2474 0.1392 0.1565 0.025 Uiso 1 1 calc R
C3 C 0.13114(19) 0.21179(12) 0.11013(10) 0.0368(5) Uani 1 1 d .
H3A H 0.1447 0.1965 0.0663 0.055 Uiso 1 1 calc R
H3B H 0.1236 0.2619 0.1109 0.055 Uiso 1 1 calc R
H3C H 0.0496 0.1913 0.1252 0.055 Uiso 1 1 calc R
C4 C 0.54306(15) 0.28986(8) 0.12025(7) 0.0128(3) Uani 1 1 d .
C5 C 0.60792(14) 0.35114(8) 0.13896(7) 0.0127(3) Uani 1 1 d .
C6 C 0.77600(16) 0.43320(9) 0.11585(8) 0.0196(3) Uani 1 1 d .
H6A H 0.8408 0.4235 0.1517 0.024 Uiso 1 1 calc R
H6B H 0.7154 0.4699 0.1293 0.024 Uiso 1 1 calc R
C7 C 0.84697(17) 0.45534(9) 0.05733(8) 0.0222(4) Uani 1 1 d .
H7A H 0.9014 0.4173 0.0426 0.033 Uiso 1 1 calc R
H7B H 0.9040 0.4948 0.0681 0.033 Uiso 1 1 calc R
H7C H 0.7816 0.4682 0.0233 0.033 Uiso 1 1 calc R
C8 C 0.59540(15) 0.24731(8) 0.06773(7) 0.0136(3) Uani 1 1 d .
C9 C 0.51847(16) 0.22766(8) 0.01357(7) 0.0158(3) Uani 1 1 d .
H9 H 0.4285 0.2420 0.0092 0.019 Uiso 1 1 calc R
C10 C 0.57059(17) 0.18748(8) -0.03425(8) 0.0191(3) Uani 1 1 d .
H10 H 0.5161 0.1743 -0.0705 0.023 Uiso 1 1 calc R
C11 C 0.70178(18) 0.16678(9) -0.02903(8) 0.0227(4) Uani 1 1 d .
H11 H 0.7377 0.1394 -0.0616 0.027 Uiso 1 1 calc R
C12 C 0.78074(17) 0.18630(9) 0.02407(9) 0.0225(4) Uani 1 1 d .
H12 H 0.8712 0.1728 0.0276 0.027 Uiso 1 1 calc R
C13 C 0.72780(16) 0.22545(8) 0.07194(8) 0.0175(3) Uani 1 1 d .
H13 H 0.7824 0.2377 0.1084 0.021 Uiso 1 1 calc R
C14 C 0.20162(15) 0.54013(8) 0.25974(8) 0.0162(3) Uani 1 1 d .
C15 C 0.18239(15) 0.53180(8) 0.19448(8) 0.0174(3) Uani 1 1 d .
H15 H 0.1238 0.5572 0.1666 0.021 Uiso 1 1 calc R
C16 C 0.26696(15) 0.47826(8) 0.17770(7) 0.0147(3) Uani 1 1 d .
C17 C 0.28545(16) 0.44721(8) 0.11413(8) 0.0174(3) Uani 1 1 d .
C18 C 0.40215(17) 0.45704(9) 0.08205(8) 0.0221(4) Uani 1 1 d .
H18 H 0.4710 0.4848 0.1008 0.027 Uiso 1 1 calc R
C19 C 0.41830(19) 0.42665(10) 0.02306(9) 0.0290(4) Uani 1 1 d .
H19 H 0.4986 0.4333 0.0019 0.035 Uiso 1 1 calc R
C20 C 0.3187(2) 0.38672(10) -0.00539(9) 0.0331(5) Uani 1 1 d .
H20 H 0.3302 0.3661 -0.0459 0.040 Uiso 1 1 calc R
C21 C 0.2020(2) 0.37706(9) 0.02577(10) 0.0334(5) Uani 1 1 d .
H21 H 0.1330 0.3499 0.0064 0.040 Uiso 1 1 calc R
C22 C 0.18566(19) 0.40677(9) 0.08502(9) 0.0261(4) Uani 1 1 d .
H22 H 0.1055 0.3995 0.1061 0.031 Uiso 1 1 calc R
C23 C 0.13841(17) 0.59004(9) 0.30372(8) 0.0215(4) Uani 1 1 d .
H23A H 0.0682 0.6154 0.2799 0.032 Uiso 1 1 calc R
H23B H 0.2056 0.6223 0.3209 0.032 Uiso 1 1 calc R
H24 H 0.1002 0.5650 0.3391 0.032 Uiso 1 1 calc R
C24 C 0.69491(15) 0.43982(8) 0.33014(7) 0.0128(3) Uani 1 1 d .
C25 C 0.70969(15) 0.49331(8) 0.37488(7) 0.0152(3) Uani 1 1 d .
H25 H 0.7907 0.5118 0.3923 0.018 Uiso 1 1 calc R
C26 C 0.58373(16) 0.51356(8) 0.38852(7) 0.0143(3) Uani 1 1 d .
C27 C 0.53883(16) 0.56793(8) 0.43319(8) 0.0191(3) Uani 1 1 d .
H27A H 0.4867 0.6024 0.4089 0.029 Uiso 1 1 calc R
H27B H 0.6164 0.5899 0.4545 0.029 Uiso 1 1 calc R
H27C H 0.4840 0.5471 0.4654 0.029 Uiso 1 1 calc R
C28 C 0.79723(15) 0.39609(8) 0.30281(7) 0.0135(3) Uani 1 1 d .
C29 C 0.91867(15) 0.42337(9) 0.28630(8) 0.0176(3) Uani 1 1 d .
H29 H 0.9357 0.4710 0.2921 0.021 Uiso 1 1 calc R
C30 C 1.01503(17) 0.38149(9) 0.26145(9) 0.0227(4) Uani 1 1 d .
H30 H 1.0973 0.4007 0.2503 0.027 Uiso 1 1 calc R
C31 C 0.99204(18) 0.31230(10) 0.25288(9) 0.0248(4) Uani 1 1 d .
H31 H 1.0582 0.2839 0.2357 0.030 Uiso 1 1 calc R
C32 C 0.87186(18) 0.28414(9) 0.26939(9) 0.0246(4) Uani 1 1 d .
H32 H 0.8553 0.2365 0.2633 0.030 Uiso 1 1 calc R
C33 C 0.77602(16) 0.32584(8) 0.29485(8) 0.0187(3) Uani 1 1 d .
H33 H 0.6948 0.3062 0.3070 0.022 Uiso 1 1 calc R
C36 C 0.20792(15) 0.37585(8) 0.40459(8) 0.0148(3) Uani 1 1 d .
C35 C 0.19885(15) 0.30581(8) 0.39782(8) 0.0167(3) Uani 1 1 d .
H35 H 0.1456 0.2755 0.4213 0.020 Uiso 1 1 calc R
C34 C 0.28409(15) 0.28809(8) 0.34932(7) 0.0136(3) Uani 1 1 d .
C38 C 0.31410(15) 0.21861(8) 0.32608(7) 0.0148(3) Uani 1 1 d .
C39 C 0.43930(16) 0.20066(8) 0.30544(8) 0.0185(3) Uani 1 1 d .
H39 H 0.5072 0.2344 0.3051 0.022 Uiso 1 1 calc R
C40 C 0.46580(17) 0.13457(9) 0.28559(9) 0.0223(4) Uani 1 1 d .
H40 H 0.5515 0.1234 0.2718 0.027 Uiso 1 1 calc R
C41 C 0.36782(18) 0.08423(9) 0.28569(8) 0.0227(4) Uani 1 1 d .
H41 H 0.3861 0.0388 0.2720 0.027 Uiso 1 1 calc R
C42 C 0.24318(18) 0.10130(9) 0.30605(8) 0.0218(4) Uani 1 1 d .
H42 H 0.1758 0.0672 0.3063 0.026 Uiso 1 1 calc R
C43 C 0.21569(16) 0.16780(8) 0.32609(8) 0.0170(3) Uani 1 1 d .
H43 H 0.1298 0.1788 0.3398 0.020 Uiso 1 1 calc R
B1 B 0.34385(17) 0.47345(9) 0.34964(8) 0.0140(3) Uani 1 1 d .
H1 H 0.3085 0.5059 0.3817 0.017 Uiso 1 1 d R
N7 N 0.94549(17) 0.17895(10) 0.41770(10) 0.0420(5) Uani 1 1 d .
C45 C 0.69825(17) 0.15037(10) 0.43184(9) 0.0246(4) Uani 1 1 d .
H45A H 0.6814 0.1025 0.4196 0.037 Uiso 1 1 calc R
H45B H 0.6422 0.1807 0.4047 0.037 Uiso 1 1 calc R
H45C H 0.6776 0.1570 0.4768 0.037 Uiso 1 1 calc R
C44 C 0.83678(18) 0.16666(9) 0.42367(9) 0.0239(4) Uani 1 1 d .

loop_
_atom_site_aniso_label
_atom_site_aniso_U_11
_atom_site_aniso_U_22
_atom_site_aniso_U_33
_atom_site_aniso_U_23
_atom_site_aniso_U_13
_atom_site_aniso_U_12
Ni1 0.01250(12) 0.01122(12) 0.00930(12) -0.00138(7) 0.00274(8) 0.00044(7)
O1 0.0156(5) 0.0172(5) 0.0125(5) -0.0028(4) 0.0047(4) -0.0004(4)
O2 0.0211(6) 0.0194(6) 0.0203(6) -0.0078(5) 0.0081(5) -0.0084(5)
O3 0.0158(5) 0.0148(5) 0.0116(5) -0.0033(4) 0.0043(4) -0.0012(4)
O4 0.0178(6) 0.0151(6) 0.0139(6) -0.0027(4) 0.0057(4) -0.0038(4)
N1 0.0145(6) 0.0151(6) 0.0110(6) -0.0005(5) 0.0048(5) 0.0010(5)
N2 0.0159(6) 0.0123(6) 0.0130(7) -0.0008(5) 0.0043(5) 0.0021(5)
N3 0.0172(6) 0.0121(6) 0.0107(6) -0.0022(5) 0.0032(5) 0.0003(5)
N4 0.0149(6) 0.0123(6) 0.0118(6) -0.0018(5) 0.0047(5) 0.0011(5)
N5 0.0153(6) 0.0134(6) 0.0100(6) -0.0014(5) 0.0039(5) 0.0020(5)
N6 0.0147(6) 0.0120(6) 0.0106(6) -0.0016(5) 0.0025(5) 0.0008(5)
C37 0.0250(9) 0.0223(9) 0.0183(9) -0.0004(7) 0.0099(7) 0.0015(7)
C1 0.0165(7) 0.0128(7) 0.0107(7) 0.0000(6) -0.0001(6) 0.0010(6)
C2 0.0211(8) 0.0230(8) 0.0181(8) -0.0039(7) 0.0057(6) -0.0084(7)
C3 0.0254(10) 0.0591(14) 0.0255(10) 0.0063(9) -0.0018(8) -0.0098(9)
C4 0.0152(7) 0.0137(7) 0.0096(7) -0.0018(6) 0.0015(6) 0.0013(6)
C5 0.0131(7) 0.0147(7) 0.0104(7) 0.0019(6) 0.0007(6) 0.0032(6)
C6 0.0200(8) 0.0191(8) 0.0201(9) -0.0045(7) 0.0053(7) -0.0070(6)
C7 0.0212(8) 0.0225(9) 0.0230(9) 0.0023(7) 0.0033(7) -0.0038(7)
C8 0.0190(7) 0.0109(7) 0.0111(7) 0.0006(6) 0.0032(6) -0.0013(6)
C9 0.0199(8) 0.0150(7) 0.0125(7) 0.0017(6) 0.0015(6) -0.0016(6)
C10 0.0294(9) 0.0169(8) 0.0111(8) -0.0017(6) 0.0013(6) -0.0043(7)
C11 0.0339(9) 0.0194(8) 0.0156(8) -0.0056(6) 0.0099(7) 0.0022(7)
C12 0.0227(8) 0.0225(9) 0.0226(9) -0.0025(7) 0.0053(7) 0.0064(7)
C13 0.0194(8) 0.0172(8) 0.0157(8) -0.0007(6) 0.0005(6) 0.0017(6)
C14 0.0157(7) 0.0134(7) 0.0198(8) 0.0018(6) 0.0040(6) 0.0015(6)
C15 0.0176(8) 0.0174(8) 0.0175(8) 0.0025(6) 0.0029(6) 0.0033(6)
C16 0.0137(7) 0.0169(7) 0.0137(8) 0.0027(6) 0.0029(6) -0.0004(6)
C17 0.0221(8) 0.0176(8) 0.0124(8) 0.0038(6) -0.0009(6) 0.0063(6)
C18 0.0224(8) 0.0282(9) 0.0158(8) 0.0036(7) 0.0019(7) 0.0098(7)
C19 0.0329(10) 0.0368(11) 0.0177(9) 0.0059(8) 0.0061(8) 0.0177(8)
C20 0.0546(13) 0.0315(10) 0.0126(9) -0.0025(7) -0.0034(8) 0.0200(9)
C21 0.0481(13) 0.0273(10) 0.0234(10) -0.0034(8) -0.0125(9) 0.0030(8)
C22 0.0309(10) 0.0253(9) 0.0217(9) 0.0001(7) -0.0019(7) 0.0006(7)
C23 0.0246(9) 0.0181(8) 0.0220(9) -0.0003(7) 0.0046(7) 0.0073(7)
C24 0.0160(7) 0.0118(7) 0.0107(7) 0.0012(6) 0.0015(6) -0.0013(6)
C25 0.0188(8) 0.0127(7) 0.0138(8) -0.0007(6) -0.0009(6) -0.0023(6)
C26 0.0218(8) 0.0113(7) 0.0099(7) -0.0002(6) 0.0009(6) -0.0011(6)
C27 0.0251(8) 0.0153(8) 0.0171(8) -0.0045(6) 0.0021(7) 0.0012(6)
C28 0.0145(7) 0.0171(7) 0.0088(7) 0.0002(6) -0.0008(6) 0.0008(6)
C29 0.0153(7) 0.0204(8) 0.0169(8) 0.0021(6) -0.0006(6) -0.0018(6)
C30 0.0143(8) 0.0352(11) 0.0187(9) 0.0037(7) 0.0026(7) 0.0003(7)
C31 0.0199(8) 0.0351(10) 0.0196(9) -0.0035(7) 0.0021(7) 0.0115(7)
C32 0.0267(9) 0.0201(8) 0.0271(10) -0.0056(7) 0.0017(7) 0.0052(7)
C33 0.0154(7) 0.0183(8) 0.0227(9) -0.0014(7) 0.0042(6) -0.0010(6)
C36 0.0154(8) 0.0183(8) 0.0108(8) 0.0016(6) 0.0022(6) 0.0013(6)
C35 0.0162(7) 0.0183(8) 0.0159(8) 0.0019(6) 0.0040(6) -0.0010(6)
C34 0.0149(7) 0.0162(8) 0.0099(7) 0.0022(6) 0.0005(6) -0.0011(6)
C38 0.0199(8) 0.0148(7) 0.0097(7) 0.0020(6) -0.0002(6) 0.0009(6)
C39 0.0172(8) 0.0171(8) 0.0211(9) 0.0001(6) -0.0014(6) 0.0001(6)
C40 0.0205(8) 0.0217(9) 0.0247(9) -0.0018(7) -0.0009(7) 0.0064(7)
C41 0.0320(9) 0.0153(8) 0.0204(9) -0.0005(7) -0.0035(7) 0.0044(7)
C42 0.0303(9) 0.0155(8) 0.0192(9) 0.0022(7) -0.0026(7) -0.0054(7)
C43 0.0207(8) 0.0170(8) 0.0134(8) 0.0032(6) 0.0008(6) -0.0018(6)
B1 0.0165(8) 0.0147(8) 0.0110(8) -0.0018(6) 0.0046(6) 0.0017(6)
N7 0.0328(10) 0.0483(11) 0.0461(11) 0.0051(9) 0.0132(8) -0.0040(8)
C45 0.0226(9) 0.0275(9) 0.0240(9) -0.0062(8) 0.0044(7) -0.0001(7)
C44 0.0285(9) 0.0239(9) 0.0199(9) 0.0013(7) 0.0069(7) -0.0012(7)

loop_
_atom_type_symbol
_atom_type_description
_atom_type_scat_dispersion_real
_atom_type_scat_dispersion_imag
_atom_type_scat_source
C C 0.0033 0.0016 'International Tables Vol C Tables 4.2.6.8 and 6.1.1.4'
H H 0.0000 0.0000 'International Tables Vol C Tables 4.2.6.8 and 6.1.1.4'
B B 0.0013 0.0007 'International Tables Vol C Tables 4.2.6.8 and 6.1.1.4'
N N 0.0061 0.0033 'International Tables Vol C Tables 4.2.6.8 and 6.1.1.4'
Ni Ni 0.3393 1.1124 'International Tables Vol C Tables 4.2.6.8 and 6.1.1.4'
O O 0.0106 0.0060 'International Tables Vol C Tables 4.2.6.8 and 6.1.1.4'

loop_
_geom_angle_atom_site_label_1
_geom_angle_atom_site_label_2
_geom_angle_atom_site_label_3
_geom_angle
O1 Ni1 O3 88.73(4)
O1 Ni1 N1 101.86(5)
O3 Ni1 N1 99.04(5)
O1 Ni1 N4 165.79(5)
O3 Ni1 N4 90.49(5)
N1 Ni1 N4 92.27(5)
O1 Ni1 N6 92.06(5)
O3 Ni1 N6 168.09(5)
N1 Ni1 N6 92.43(5)
N4 Ni1 N6 85.84(5)
C1 O1 Ni1 126.24(10)
C1 O2 C2 119.15(12)
C5 O3 Ni1 126.59(10)
C5 O4 C6 117.40(12)
C16 N1 N2 107.15(12)
C16 N1 Ni1 134.96(11)
N2 N1 Ni1 117.10(9)
C14 N2 N1 109.71(13)
C14 N2 B1 131.14(13)
N1 N2 B1 118.67(12)
C26 N3 N4 109.87(12)
C26 N3 B1 130.35(13)
N4 N3 B1 119.77(12)
C24 N4 N3 106.88(12)
C24 N4 Ni1 136.83(10)
N3 N4 Ni1 115.61(9)
C36 N5 N6 109.72(12)
C36 N5 B1 129.95(13)
N6 N5 B1 120.33(12)
C34 N6 N5 106.74(12)
C34 N6 Ni1 138.30(11)
N5 N6 Ni1 114.29(9)
C36 C37 H37A 109.5
C36 C37 H37B 109.5
H37A C37 H37B 109.5
C36 C37 H37C 109.5
H37A C37 H37C 109.5
H37B C37 H37C 109.5
O1 C1 O2 118.11(13)
O1 C1 C4 128.06(14)
O2 C1 C4 113.83(13)
O2 C2 C3 110.02(15)
O2 C2 H2A 109.7
C3 C2 H2A 109.7
O2 C2 H2B 109.7
C3 C2 H2B 109.7
H2A C2 H2B 108.2
C2 C3 H3A 109.5
C2 C3 H3B 109.5
H3A C3 H3B 109.5
C2 C3 H3C 109.5
H3A C3 H3C 109.5
H3B C3 H3C 109.5
C5 C4 C1 118.65(14)
C5 C4 C8 119.95(13)
C1 C4 C8 121.36(13)
O3 C5 O4 117.36(13)
O3 C5 C4 128.52(14)
O4 C5 C4 114.10(13)
O4 C6 C7 107.17(13)
O4 C6 H6A 110.3
C7 C6 H6A 110.3
O4 C6 H6B 110.3
C7 C6 H6B 110.3
H6A C6 H6B 108.5
C6 C7 H7A 109.5
C6 C7 H7B 109.5
H7A C7 H7B 109.5
C6 C7 H7C 109.5
H7A C7 H7C 109.5
H7B C7 H7C 109.5
C9 C8 C13 117.37(14)
C9 C8 C4 123.13(14)
C13 C8 C4 119.49(13)
C10 C9 C8 121.48(15)
C10 C9 H9 119.3
C8 C9 H9 119.3
C11 C10 C9 119.98(15)
C11 C10 H10 120.0
C9 C10 H10 120.0
C10 C11 C12 119.61(15)
C10 C11 H11 120.2
C12 C11 H11 120.2
C13 C12 C11 120.13(15)
C13 C12 H12 119.9
C11 C12 H12 119.9
C12 C13 C8 121.41(15)
C12 C13 H13 119.3
C8 C13 H13 119.3
N2 C14 C15 107.77(14)
N2 C14 C23 122.54(14)
C15 C14 C23 129.69(15)
C14 C15 C16 106.04(14)
C14 C15 H15 127.0
C16 C15 H15 127.0
N1 C16 C15 109.32(14)
N1 C16 C17 121.43(14)
C15 C16 C17 129.24(14)
C22 C17 C18 118.40(16)
C22 C17 C16 120.22(15)
C18 C17 C16 121.37(15)
C19 C18 C17 120.46(17)
C19 C18 H18 119.8
C17 C18 H18 119.8
C18 C19 C20 120.66(18)
C18 C19 H19 119.7
C20 C19 H19 119.7
C21 C20 C19 119.38(18)
C21 C20 H20 120.3
C19 C20 H20 120.3
C20 C21 C22 120.28(19)
C20 C21 H21 119.9
C22 C21 H21 119.9
C21 C22 C17 120.80(18)
C21 C22 H22 119.6
C17 C22 H22 119.6
C14 C23 H23A 109.5
C14 C23 H23B 109.5
H23A C23 H23B 109.5
C14 C23 H24 109.5
H23A C23 H24 109.5
H23B C23 H24 109.5
N4 C24 C25 109.28(13)
N4 C24 C28 121.30(13)
C25 C24 C28 129.26(14)
C26 C25 C24 106.34(13)
C26 C25 H25 126.8
C24 C25 H25 126.8
N3 C26 C25 107.62(13)
N3 C26 C27 122.34(14)
C25 C26 C27 130.03(14)
C26 C27 H27A 109.5
C26 C27 H27B 109.5
H27A C27 H27B 109.5
C26 C27 H27C 109.5
H27A C27 H27C 109.5
H27B C27 H27C 109.5
C33 C28 C29 118.46(14)
C33 C28 C24 120.46(14)
C29 C28 C24 121.05(14)
C30 C29 C28 120.54(15)
C30 C29 H29 119.7
C28 C29 H29 119.7
C31 C30 C29 120.43(16)
C31 C30 H30 119.8
C29 C30 H30 119.8
C30 C31 C32 119.83(16)
C30 C31 H31 120.1
C32 C31 H31 120.1
C31 C32 C33 119.77(17)
C31 C32 H32 120.1
C33 C32 H32 120.1
C32 C33 C28 120.95(15)
C32 C33 H33 119.5
C28 C33 H33 119.5
N5 C36 C35 107.92(14)
N5 C36 C37 122.61(14)
C35 C36 C37 129.40(15)
C36 C35 C34 106.17(14)
C36 C35 H35 126.9
C34 C35 H35 126.9
N6 C34 C35 109.44(13)
N6 C34 C38 123.19(14)
C35 C34 C38 127.33(14)
C43 C38 C39 118.28(15)
C43 C38 C34 119.43(14)
C39 C38 C34 122.27(14)
C40 C39 C38 121.05(15)
C40 C39 H39 119.5
C38 C39 H39 119.5
C39 C40 C41 120.51(16)
C39 C40 H40 119.7
C41 C40 H40 119.7
C42 C41 C40 119.07(16)
C42 C41 H41 120.5
C40 C41 H41 120.5
C41 C42 C43 120.75(16)
C41 C42 H42 119.6
C43 C42 H42 119.6
C42 C43 C38 120.34(15)
C42 C43 H43 119.8
C38 C43 H43 119.8
N3 B1 N5 108.55(12)
N3 B1 N2 108.87(12)
N5 B1 N2 107.82(13)
N3 B1 H1 110.6
N5 B1 H1 110.4
N2 B1 H1 110.5
C44 C45 H45A 109.5
C44 C45 H45B 109.5
H45A C45 H45B 109.5
C44 C45 H45C 109.5
H45A C45 H45C 109.5
H45B C45 H45C 109.5
N7 C44 C45 179.4(2)

loop_
_geom_bond_atom_site_label_1
_geom_bond_atom_site_label_2
_geom_bond_distance
Ni1 O1 1.9773(11)
Ni1 O3 1.9848(11)
Ni1 N1 2.0232(13)
Ni1 N4 2.0382(13)
Ni1 N6 2.0705(13)
O1 C1 1.2616(18)
O2 C1 1.3538(18)
O2 C2 1.4463(19)
O3 C5 1.2561(19)
O4 C5 1.3569(18)
O4 C6 1.4471(19)
N1 C16 1.340(2)
N1 N2 1.3696(17)
N2 C14 1.355(2)
N2 B1 1.555(2)
N3 C26 1.358(2)
N3 N4 1.3712(17)
N3 B1 1.544(2)
N4 C24 1.3431(19)
N5 C36 1.358(2)
N5 N6 1.3744(18)
N5 B1 1.553(2)
N6 C34 1.3460(19)
C37 C36 1.499(2)
C37 H37A 0.9800
C37 H37B 0.9800
C37 H37C 0.9800
C1 C4 1.409(2)
C2 C3 1.494(2)
C2 H2A 0.9900
C2 H2B 0.9900
C3 H3A 0.9800
C3 H3B 0.9800
C3 H3C 0.9800
C4 C5 1.408(2)
C4 C8 1.492(2)
C6 C7 1.510(2)
C6 H6A 0.9900
C6 H6B 0.9900
C7 H7A 0.9800
C7 H7B 0.9800
C7 H7C 0.9800
C8 C9 1.396(2)
C8 C13 1.401(2)
C9 C10 1.392(2)
C9 H9 0.9500
C10 C11 1.383(2)
C10 H10 0.9500
C11 C12 1.389(2)
C11 H11 0.9500
C12 C13 1.385(2)
C12 H12 0.9500
C13 H13 0.9500
C14 C15 1.379(2)
C14 C23 1.501(2)
C15 C16 1.402(2)
C15 H15 0.9500
C16 C17 1.480(2)
C17 C22 1.395(2)
C17 C18 1.396(2)
C18 C19 1.385(3)
C18 H18 0.9500
C19 C20 1.383(3)
C19 H19 0.9500
C20 C21 1.385(3)
C20 H20 0.9500
C21 C22 1.384(3)
C21 H21 0.9500
C22 H22 0.9500
C23 H23A 0.9800
C23 H23B 0.9800
C23 H24 0.9800
C24 C25 1.404(2)
C24 C28 1.474(2)
C25 C26 1.374(2)
C25 H25 0.9500
C26 C27 1.496(2)
C27 H27A 0.9800
C27 H27B 0.9800
C27 H27C 0.9800
C28 C33 1.394(2)
C28 C29 1.394(2)
C29 C30 1.389(2)
C29 H29 0.9500
C30 C31 1.378(3)
C30 H30 0.9500
C31 C32 1.389(3)
C31 H31 0.9500
C32 C33 1.388(2)
C32 H32 0.9500
C33 H33 0.9500
C36 C35 1.374(2)
C35 C34 1.404(2)
C35 H35 0.9500
C34 C38 1.474(2)
C38 C43 1.402(2)
C38 C39 1.399(2)
C39 C40 1.382(2)
C39 H39 0.9500
C40 C41 1.393(2)
C40 H40 0.9500
C41 C42 1.387(3)
C41 H41 0.9500
C42 C43 1.393(2)
C42 H42 0.9500
C43 H43 0.9500
B1 H1 1.0000
N7 C44 1.136(2)
C45 C44 1.451(2)
C45 H45A 0.9800
C45 H45B 0.9800
C45 H45C 0.9800

loop_
_geom_torsion_atom_site_label_1
_geom_torsion_atom_site_label_2
_geom_torsion_atom_site_label_3
_geom_torsion_atom_site_label_4
_geom_torsion
O3 Ni1 O1 C1 18.60(12)
N1 Ni1 O1 C1 117.57(12)
N4 Ni1 O1 C1 -68.3(2)
N6 Ni1 O1 C1 -149.51(12)
O1 Ni1 O3 C5 -11.22(12)
N1 Ni1 O3 C5 -113.02(12)
N4 Ni1 O3 C5 154.60(12)
N6 Ni1 O3 C5 82.7(3)
O1 Ni1 N1 C16 -33.32(15)
O3 Ni1 N1 C16 57.27(15)
N4 Ni1 N1 C16 148.13(15)
N6 Ni1 N1 C16 -125.94(15)
O1 Ni1 N1 N2 134.96(10)
O3 Ni1 N1 N2 -134.44(10)
N4 Ni1 N1 N2 -43.59(10)
N6 Ni1 N1 N2 42.35(10)
C16 N1 N2 C14 -0.05(16)
Ni1 N1 N2 C14 -171.41(10)
C16 N1 N2 B1 172.86(13)
Ni1 N1 N2 B1 1.51(16)
C26 N3 N4 C24 0.71(16)
B1 N3 N4 C24 -179.31(13)
C26 N3 N4 Ni1 -171.41(10)
B1 N3 N4 Ni1 8.56(17)
O1 Ni1 N4 C24 55.0(3)
O3 Ni1 N4 C24 -31.76(15)
N1 Ni1 N4 C24 -130.83(15)
N6 Ni1 N4 C24 136.90(16)
O1 Ni1 N4 N3 -136.09(17)
O3 Ni1 N4 N3 137.19(10)
N1 Ni1 N4 N3 38.12(11)
N6 Ni1 N4 N3 -54.15(10)
C36 N5 N6 C34 -1.48(16)
B1 N5 N6 C34 179.16(13)
C36 N5 N6 Ni1 170.89(10)
B1 N5 N6 Ni1 -8.47(16)
O1 Ni1 N6 C34 28.68(15)
O3 Ni1 N6 C34 -64.9(3)
N1 Ni1 N6 C34 130.64(15)
N4 Ni1 N6 C34 -137.25(15)
O1 Ni1 N6 N5 -140.30(10)
O3 Ni1 N6 N5 126.1(2)
N1 Ni1 N6 N5 -38.34(10)
N4 Ni1 N6 N5 53.77(10)
Ni1 O1 C1 O2 164.87(10)
Ni1 O1 C1 C4 -15.0(2)
C2 O2 C1 O1 1.8(2)
C2 O2 C1 C4 -178.37(13)
C1 O2 C2 C3 98.23(18)
O1 C1 C4 C5 -2.8(2)
O2 C1 C4 C5 177.35(13)
O1 C1 C4 C8 179.56(14)
O2 C1 C4 C8 -0.3(2)
Ni1 O3 C5 O4 177.22(9)
Ni1 O3 C5 C4 -0.9(2)
C6 O4 C5 O3 3.7(2)
C6 O4 C5 C4 -177.88(13)
C1 C4 C5 O3 11.5(2)
C8 C4 C5 O3 -170.85(14)
C1 C4 C5 O4 -166.73(13)
C8 C4 C5 O4 10.9(2)
C5 O4 C6 C7 -166.07(13)
C5 C4 C8 C9 -125.22(16)
C1 C4 C8 C9 52.4(2)
C5 C4 C8 C13 54.8(2)
C1 C4 C8 C13 -127.63(16)
C13 C8 C9 C10 0.5(2)
C4 C8 C9 C10 -179.53(15)
C8 C9 C10 C11 -0.7(2)
C9 C10 C11 C12 0.0(3)
C10 C11 C12 C13 0.9(3)
C11 C12 C13 C8 -1.2(3)
C9 C8 C13 C12 0.4(2)
C4 C8 C13 C12 -179.53(15)
N1 N2 C14 C15 -0.22(17)
B1 N2 C14 C15 -171.96(15)
N1 N2 C14 C23 -179.53(14)
B1 N2 C14 C23 8.7(2)
N2 C14 C15 C16 0.39(18)
C23 C14 C15 C16 179.63(16)
N2 N1 C16 C15 0.30(17)
Ni1 N1 C16 C15 169.40(11)
N2 N1 C16 C17 -179.17(14)
Ni1 N1 C16 C17 -10.1(2)
C14 C15 C16 N1 -0.44(18)
C14 C15 C16 C17 178.98(16)
N1 C16 C17 C22 108.98(18)
C15 C16 C17 C22 -70.4(2)
N1 C16 C17 C18 -70.6(2)
C15 C16 C17 C18 110.0(2)
C22 C17 C18 C19 -0.7(2)
C16 C17 C18 C19 178.98(15)
C17 C18 C19 C20 0.7(3)
C18 C19 C20 C21 -0.2(3)
C19 C20 C21 C22 -0.4(3)
C20 C21 C22 C17 0.5(3)
C18 C17 C22 C21 0.1(3)
C16 C17 C22 C21 -179.58(16)
N3 N4 C24 C25 -0.73(17)
Ni1 N4 C24 C25 168.87(12)
N3 N4 C24 C28 175.18(13)
Ni1 N4 C24 C28 -15.2(2)
N4 C24 C25 C26 0.48(18)
C28 C24 C25 C26 -174.99(15)
N4 N3 C26 C25 -0.41(17)
B1 N3 C26 C25 179.62(15)
N4 N3 C26 C27 -179.95(14)
B1 N3 C26 C27 0.1(2)
C24 C25 C26 N3 -0.04(17)
C24 C25 C26 C27 179.45(16)
N4 C24 C28 C33 -36.7(2)
C25 C24 C28 C33 138.32(17)
N4 C24 C28 C29 145.41(15)
C25 C24 C28 C29 -39.6(2)
C33 C28 C29 C30 1.1(2)
C24 C28 C29 C30 179.08(15)
C28 C29 C30 C31 -0.2(3)
C29 C30 C31 C32 -0.2(3)
C30 C31 C32 C33 -0.4(3)
C31 C32 C33 C28 1.5(3)
C29 C28 C33 C32 -1.8(2)
C24 C28 C33 C32 -179.76(15)
N6 N5 C36 C35 1.15(17)
B1 N5 C36 C35 -179.57(14)
N6 N5 C36 C37 -176.15(14)
B1 N5 C36 C37 3.1(3)
N5 C36 C35 C34 -0.36(18)
C37 C36 C35 C34 176.68(16)
N5 N6 C34 C35 1.24(16)
Ni1 N6 C34 C35 -168.28(11)
N5 N6 C34 C38 -176.56(13)
Ni1 N6 C34 C38 13.9(2)
C36 C35 C34 N6 -0.56(17)
C36 C35 C34 C38 177.13(15)
N6 C34 C38 C43 -149.91(15)
C35 C34 C38 C43 32.7(2)
N6 C34 C38 C39 31.9(2)
C35 C34 C38 C39 -145.49(17)
C43 C38 C39 C40 -0.1(2)
C34 C38 C39 C40 178.14(15)
C38 C39 C40 C41 0.0(3)
C39 C40 C41 C42 -0.1(3)
C40 C41 C42 C43 0.1(3)
C41 C42 C43 C38 -0.1(3)
C39 C38 C43 C42 0.1(2)
C34 C38 C43 C42 -178.15(15)
C26 N3 B1 N5 -126.74(16)
N4 N3 B1 N5 53.30(18)
C26 N3 B1 N2 116.15(17)
N4 N3 B1 N2 -63.82(17)
C36 N5 B1 N3 127.79(16)
N6 N5 B1 N3 -52.99(18)
C36 N5 B1 N2 -114.42(17)
N6 N5 B1 N2 64.80(16)
C14 N2 B1 N3 -131.60(16)
N1 N2 B1 N3 57.28(17)
C14 N2 B1 N5 110.82(17)
N1 N2 B1 N5 -60.30(16)
